data_4023764
loop_
_publ_author_name
'Lidaris San Miguel'
'Adam J. Matzger'

_publ_contact_author_address
;Department of Chemistry
930 N. University Ave.
Ann Arbor, MI 48103
;
_publ_contact_author_email matzger@umich.edu
_publ_contact_author_name 'Adam J. Matzger'
_publ_section_title
;
 Regiochemical Effects of Sulfur Oxidation on the Electronic
 and Solid-State Properties of Planarized Oligothiophenes
 Containing Thieno[3,2-b]thiophene Units
;
_journal_name_full 'Journal of Organic Chemistry'
_journal_page_first 7882
_journal_page_last 7888
_journal_paper_doi 10.1021/jo801619q
_journal_volume 73
_journal_year 2008
_chemical_formula_moiety 'C12 H6 O2 S4'
_chemical_formula_sum 'C12 H6 O2 S4'
_chemical_formula_weight 310.41
_chemical_name_common '2,2'-bithieno[3,2-b]thiophene 1,1-dioxide'
_chemical_name_systematic
; 
2,2'-bithieno[3,2-b]thiophene 1,1-dioxide 
;
_space_group_IT_number 14
_symmetry_cell_setting monoclinic
_symmetry_Int_Tables_number 14
_symmetry_space_group_name_Hall '-P 2ybc'
_symmetry_space_group_name_H-M 'P 1 21/c 1'
_atom_sites_solution_hydrogens geom
_atom_sites_solution_primary direct
_atom_sites_solution_secondary difmap
_audit_creation_method SHELXL-97
_cell_angle_alpha 90.00
_cell_angle_beta 101.7890(10)
_cell_angle_gamma 90.00
_cell_formula_units_Z 4
_cell_length_a 6.47964(12)
_cell_length_b 18.7937(4)
_cell_length_c 10.00904(18)
_cell_measurement_reflns_used 8030
_cell_measurement_temperature 100(2)
_cell_measurement_theta_max 66.6
_cell_measurement_theta_min 6.5
_cell_volume 1193.15(4)
_computing_cell_refinement PROCESS-AUTO
_computing_data_collection PROCESS-AUTO
_computing_data_reduction 'CrystalStructure 3.8'
_computing_publication_material 'CrystalStructure 3.8'
_computing_structure_refinement 'SHELXL-97 (Sheldrick, 1997)'
_computing_structure_solution SIR2004
_diffrn_ambient_temperature 100(2)
_diffrn_detector_area_resol_mean 10.00
_diffrn_measured_fraction_theta_full 0.997
_diffrn_measured_fraction_theta_max 0.997
_diffrn_measurement_device_type 'Rigaku RAXIS-SPIDER'
_diffrn_measurement_method \w
_diffrn_radiation_monochromator graphite
_diffrn_radiation_source 'fine-focus sealed tube'
_diffrn_radiation_type CuK\a
_diffrn_radiation_wavelength 1.54187
_diffrn_reflns_av_R_equivalents 0.0479
_diffrn_reflns_av_sigmaI/netI 0.0543
_diffrn_reflns_limit_h_max 7
_diffrn_reflns_limit_h_min -7
_diffrn_reflns_limit_k_max 18
_diffrn_reflns_limit_k_min -22
_diffrn_reflns_limit_l_max 11
_diffrn_reflns_limit_l_min -11
_diffrn_reflns_number 10616
_diffrn_reflns_theta_full 66.60
_diffrn_reflns_theta_max 66.60
_diffrn_reflns_theta_min 6.53
_diffrn_standards_number 10616
_exptl_absorpt_coefficient_mu 7.231
_exptl_absorpt_correction_T_max 0.8689
_exptl_absorpt_correction_T_min 0.4309
_exptl_absorpt_correction_type multi-scan
_exptl_absorpt_process_details
;
    Higashi, T. (1995). Program for Absorption Correction.
    Rigaku Corporation, Tokyo, Japan.
;
_exptl_crystal_colour orange
_exptl_crystal_density_diffrn 1.728
_exptl_crystal_density_method 'not measured'
_exptl_crystal_description needle
_exptl_crystal_F_000 632
_exptl_crystal_size_max 0.14
_exptl_crystal_size_mid 0.02
_exptl_crystal_size_min 0.02
_refine_diff_density_max 0.539
_refine_diff_density_min -0.539
_refine_diff_density_rms 0.105
_refine_ls_extinction_method none
_refine_ls_goodness_of_fit_ref 1.085
_refine_ls_hydrogen_treatment riding
_refine_ls_matrix_type full
_refine_ls_number_parameters 164
_refine_ls_number_reflns 2106
_refine_ls_number_restraints 0
_refine_ls_restrained_S_all 1.085
_refine_ls_R_factor_all 0.0583
_refine_ls_R_factor_gt 0.0455
_refine_ls_shift/su_max 0.000
_refine_ls_shift/su_mean 0.000
_refine_ls_structure_factor_coef Fsqd
_refine_ls_weighting_details 'calc w=1/[\s^2^(Fo^2^)+(0.0493P)^2^+1.9195P] where P=(Fo^2^+2Fc^2^)/3'
_refine_ls_weighting_scheme calc
_refine_ls_wR_factor_gt 0.1096
_refine_ls_wR_factor_ref 0.1188
_reflns_number_gt 1726
_reflns_number_total 2106
_reflns_threshold_expression >2sigma(I)
_cod_data_source_file jo801619q_si_001.cif
_cod_data_source_block T2O2-T2_compound_1
_cod_original_sg_symbol_H-M 'P 21/c '
_cod_database_code 4023764

loop_
_symmetry_equiv_pos_as_xyz
'x, y, z'
'-x, y+1/2, -z+1/2'
'-x, -y, -z'
'x, -y-1/2, z-1/2'

loop_
_atom_site_label
_atom_site_type_symbol
_atom_site_fract_x
_atom_site_fract_y
_atom_site_fract_z
_atom_site_U_iso_or_equiv
_atom_site_adp_type
_atom_site_occupancy
_atom_site_symmetry_multiplicity
_atom_site_calc_flag
_atom_site_refinement_flags
_atom_site_disorder_assembly
_atom_site_disorder_group
S1 S -0.30233(13) 0.30106(5) 0.33463(10) 0.0190(3) Uani 1 1 d . . .
S2 S 0.29162(13) 0.36571(5) 0.52820(9) 0.0168(3) Uani 1 1 d . . .
S3 S 0.02244(13) 0.51052(5) 0.79734(9) 0.0188(3) Uani 1 1 d . . .
S4 S 0.61864(14) 0.59733(5) 0.93238(10) 0.0210(3) Uani 1 1 d . . .
O1 O 0.4099(4) 0.31914(14) 0.6302(3) 0.0225(6) Uani 1 1 d . . .
O2 O 0.4111(4) 0.41059(14) 0.4554(3) 0.0218(6) Uani 1 1 d . . .
C1 C -0.1305(6) 0.2525(2) 0.2619(4) 0.0217(9) Uani 1 1 d . . .
H1 H -0.1746 0.2183 0.1920 0.026 Uiso 1 1 calc R . .
C2 C 0.0765(6) 0.2678(2) 0.3147(4) 0.0208(9) Uani 1 1 d . . .
H2 H 0.1933 0.2466 0.2861 0.025 Uiso 1 1 calc R . .
C3 C 0.0909(5) 0.3198(2) 0.4179(4) 0.0181(8) Uani 1 1 d . . .
C4 C -0.0989(5) 0.3436(2) 0.4406(4) 0.0160(8) Uani 1 1 d . . .
C5 C -0.0903(5) 0.39966(19) 0.5424(4) 0.0175(8) Uani 1 1 d . . .
H3 H -0.2117 0.4207 0.5655 0.021 Uiso 1 1 calc R . .
C6 C 0.1089(5) 0.41831(19) 0.6001(4) 0.0154(8) Uani 1 1 d . . .
C7 C 0.1902(5) 0.46988(19) 0.7036(4) 0.0158(8) Uani 1 1 d . . .
C8 C 0.3940(5) 0.4941(2) 0.7403(4) 0.0169(8) Uani 1 1 d . . .
H4 H 0.5069 0.4780 0.7006 0.020 Uiso 1 1 calc R . .
C9 C 0.4149(5) 0.54613(19) 0.8448(4) 0.0170(8) Uani 1 1 d . . .
C10 C 0.2285(5) 0.5609(2) 0.8861(4) 0.0175(8) Uani 1 1 d . . .
C11 C 0.2500(6) 0.6132(2) 0.9914(4) 0.0209(9) Uani 1 1 d . . .
H5 H 0.1385 0.6294 1.0323 0.025 Uiso 1 1 calc R . .
C12 C 0.4527(6) 0.6365(2) 1.0250(4) 0.0243(9) Uani 1 1 d . . .
H6 H 0.4987 0.6713 1.0935 0.029 Uiso 1 1 calc R . .

loop_
_atom_site_aniso_label
_atom_site_aniso_U_11
_atom_site_aniso_U_22
_atom_site_aniso_U_33
_atom_site_aniso_U_23
_atom_site_aniso_U_13
_atom_site_aniso_U_12
S1 0.0122(4) 0.0216(5) 0.0227(5) -0.0020(4) 0.0021(4) -0.0021(4)
S2 0.0100(4) 0.0198(5) 0.0208(5) -0.0010(4) 0.0032(4) 0.0003(3)
S3 0.0119(4) 0.0224(5) 0.0224(5) -0.0026(4) 0.0045(4) -0.0002(4)
S4 0.0147(5) 0.0216(6) 0.0254(6) -0.0024(4) 0.0009(4) -0.0015(4)
O1 0.0174(13) 0.0221(15) 0.0262(16) 0.0065(12) 0.0005(11) 0.0073(11)
O2 0.0131(12) 0.0270(16) 0.0265(16) -0.0029(12) 0.0073(11) -0.0048(11)
C1 0.0211(19) 0.019(2) 0.024(2) -0.0032(17) 0.0012(16) -0.0003(16)
C2 0.0161(18) 0.020(2) 0.027(2) -0.0004(17) 0.0066(16) 0.0035(15)
C3 0.0154(17) 0.019(2) 0.020(2) -0.0014(17) 0.0053(16) 0.0006(15)
C4 0.0114(17) 0.018(2) 0.018(2) 0.0030(16) 0.0015(15) -0.0009(15)
C5 0.0129(17) 0.019(2) 0.023(2) -0.0005(16) 0.0081(15) 0.0012(15)
C6 0.0145(17) 0.0134(19) 0.019(2) -0.0008(15) 0.0061(15) 0.0013(14)
C7 0.0131(17) 0.0154(19) 0.019(2) 0.0011(16) 0.0040(15) 0.0031(15)
C8 0.0119(17) 0.021(2) 0.0164(19) 0.0013(16) -0.0003(15) 0.0028(15)
C9 0.0126(17) 0.017(2) 0.0196(19) -0.0023(16) 0.0003(15) -0.0006(14)
C10 0.0172(18) 0.015(2) 0.020(2) -0.0001(16) 0.0040(15) -0.0016(15)
C11 0.0182(19) 0.022(2) 0.024(2) -0.0001(17) 0.0068(16) 0.0031(16)
C12 0.024(2) 0.022(2) 0.025(2) -0.0020(18) 0.0012(17) 0.0018(17)

loop_
_atom_type_symbol
_atom_type_description
_atom_type_scat_dispersion_real
_atom_type_scat_dispersion_imag
_atom_type_scat_source
C C 0.0181 0.0091 'International Tables Vol C Tables 4.2.6.8 and 6.1.1.4'
H H 0.0000 0.0000 'International Tables Vol C Tables 4.2.6.8 and 6.1.1.4'
O O 0.0492 0.0322 'International Tables Vol C Tables 4.2.6.8 and 6.1.1.4'
S S 0.3331 0.5567 'International Tables Vol C Tables 4.2.6.8 and 6.1.1.4'

loop_
_geom_angle_atom_site_label_1
_geom_angle_atom_site_label_2
_geom_angle_atom_site_label_3
_geom_angle
_geom_angle_site_symmetry_1
_geom_angle_site_symmetry_3
_geom_angle_publ_flag
C4 S1 C1 91.57(18) . . ?
O2 S2 O1 116.84(15) . . ?
O2 S2 C3 112.11(17) . . ?
O1 S2 C3 111.49(17) . . ?
O2 S2 C6 110.24(16) . . ?
O1 S2 C6 110.34(16) . . ?
C3 S2 C6 93.37(17) . . ?
C10 S3 C7 90.88(17) . . ?
C12 S4 C9 90.84(19) . . ?
C2 C1 S1 113.2(3) . . ?
C2 C1 H1 123.4 . . ?
S1 C1 H1 123.4 . . ?
C1 C2 C3 110.0(3) . . ?
C1 C2 H2 125.0 . . ?
C3 C2 H2 125.0 . . ?
C4 C3 C2 114.8(3) . . ?
C4 C3 S2 108.1(3) . . ?
C2 C3 S2 137.1(3) . . ?
C3 C4 C5 116.4(3) . . ?
C3 C4 S1 110.4(3) . . ?
C5 C4 S1 133.2(3) . . ?
C6 C5 C4 112.6(3) . . ?
C6 C5 H3 123.7 . . ?
C4 C5 H3 123.7 . . ?
C5 C6 C7 131.4(3) . . ?
C5 C6 S2 109.6(3) . . ?
C7 C6 S2 118.9(3) . . ?
C8 C7 C6 127.4(3) . . ?
C8 C7 S3 112.4(3) . . ?
C6 C7 S3 120.3(3) . . ?
C7 C8 C9 111.5(3) . . ?
C7 C8 H4 124.2 . . ?
C9 C8 H4 124.2 . . ?
C10 C9 C8 113.7(3) . . ?
C10 C9 S4 111.2(3) . . ?
C8 C9 S4 135.1(3) . . ?
C9 C10 C11 113.6(3) . . ?
C9 C10 S3 111.5(3) . . ?
C11 C10 S3 134.9(3) . . ?
C12 C11 C10 110.3(3) . . ?
C12 C11 H5 124.8 . . ?
C10 C11 H5 124.8 . . ?
C11 C12 S4 114.0(3) . . ?
C11 C12 H6 123.0 . . ?
S4 C12 H6 123.0 . . ?

loop_
_geom_bond_atom_site_label_1
_geom_bond_atom_site_label_2
_geom_bond_distance
_geom_bond_site_symmetry_2
_geom_bond_publ_flag
S1 C4 1.712(4) . ?
S1 C1 1.713(4) . ?
S2 O2 1.439(3) . ?
S2 O1 1.441(3) . ?
S2 C3 1.752(4) . ?
S2 C6 1.801(4) . ?
S3 C10 1.728(4) . ?
S3 C7 1.750(4) . ?
S4 C12 1.722(4) . ?
S4 C9 1.722(4) . ?
C1 C2 1.368(5) . ?
C1 H1 0.9500 . ?
C2 C3 1.411(5) . ?
C2 H2 0.9500 . ?
C3 C4 1.371(5) . ?
C4 C5 1.459(5) . ?
C5 C6 1.349(5) . ?
C5 H3 0.9500 . ?
C6 C7 1.437(5) . ?
C7 C8 1.374(5) . ?
C8 C9 1.418(5) . ?
C8 H4 0.9500 . ?
C9 C10 1.382(5) . ?
C10 C11 1.427(5) . ?
C11 C12 1.360(5) . ?
C11 H5 0.9500 . ?
C12 H6 0.9500 . ?

loop_
_geom_torsion_atom_site_label_1
_geom_torsion_atom_site_label_2
_geom_torsion_atom_site_label_3
_geom_torsion_atom_site_label_4
_geom_torsion
_geom_torsion_site_symmetry_1
_geom_torsion_site_symmetry_2
_geom_torsion_site_symmetry_3
_geom_torsion_site_symmetry_4
_geom_torsion_publ_flag
C4 S1 C1 C2 -0.5(3) . . . . ?
S1 C1 C2 C3 0.9(4) . . . . ?
C1 C2 C3 C4 -0.9(5) . . . . ?
C1 C2 C3 S2 -179.5(3) . . . . ?
O2 S2 C3 C4 -114.8(3) . . . . ?
O1 S2 C3 C4 112.0(3) . . . . ?
C6 S2 C3 C4 -1.4(3) . . . . ?
O2 S2 C3 C2 63.8(5) . . . . ?
O1 S2 C3 C2 -69.3(5) . . . . ?
C6 S2 C3 C2 177.3(4) . . . . ?
C2 C3 C4 C5 -177.4(3) . . . . ?
S2 C3 C4 C5 1.6(4) . . . . ?
C2 C3 C4 S1 0.5(4) . . . . ?
S2 C3 C4 S1 179.55(19) . . . . ?
C1 S1 C4 C3 0.0(3) . . . . ?
C1 S1 C4 C5 177.4(4) . . . . ?
C3 C4 C5 C6 -1.0(5) . . . . ?
S1 C4 C5 C6 -178.4(3) . . . . ?
C4 C5 C6 C7 -179.7(4) . . . . ?
C4 C5 C6 S2 -0.1(4) . . . . ?
O2 S2 C6 C5 115.9(3) . . . . ?
O1 S2 C6 C5 -113.5(3) . . . . ?
C3 S2 C6 C5 0.9(3) . . . . ?
O2 S2 C6 C7 -64.4(3) . . . . ?
O1 S2 C6 C7 66.1(3) . . . . ?
C3 S2 C6 C7 -179.5(3) . . . . ?
C5 C6 C7 C8 -168.0(4) . . . . ?
S2 C6 C7 C8 12.5(5) . . . . ?
C5 C6 C7 S3 11.0(6) . . . . ?
S2 C6 C7 S3 -168.6(2) . . . . ?
C10 S3 C7 C8 0.3(3) . . . . ?
C10 S3 C7 C6 -178.8(3) . . . . ?
C6 C7 C8 C9 178.8(3) . . . . ?
S3 C7 C8 C9 -0.2(4) . . . . ?
C7 C8 C9 C10 0.0(5) . . . . ?
C7 C8 C9 S4 -178.7(3) . . . . ?
C12 S4 C9 C10 1.0(3) . . . . ?
C12 S4 C9 C8 179.8(4) . . . . ?
C8 C9 C10 C11 179.9(3) . . . . ?
S4 C9 C10 C11 -1.1(4) . . . . ?
C8 C9 C10 S3 0.3(4) . . . . ?
S4 C9 C10 S3 179.29(19) . . . . ?
C7 S3 C10 C9 -0.3(3) . . . . ?
C7 S3 C10 C11 -179.8(4) . . . . ?
C9 C10 C11 C12 0.5(5) . . . . ?
S3 C10 C11 C12 -180.0(3) . . . . ?
C10 C11 C12 S4 0.3(4) . . . . ?
C9 S4 C12 C11 -0.8(3) . . . . ?

loop_
_cod_related_entry_id
_cod_related_entry_database
_cod_related_entry_code
1 ChemSpider 30658770
